data_7058801
loop_
_publ_author_name
'Przychodze\'n, Witold'
'Chojnacki, Jaros\/law'
'Nierzwicki, \/Lukasz'

_publ_section_title
;
 Medium-sized cyclic bis(anisylphosphonothioyl)disulfanes and their
 corresponding cyclic sulfane-structures and most characteristic reactions
;
_journal_issue 38
_journal_name_full 'New Journal of Chemistry'
_journal_page_first 15413
_journal_paper_doi 10.1039/C9NJ03682B
_journal_volume 43
_journal_year 2019
_chemical_formula_moiety 'C20 H24 O6 P2 S4'
_chemical_formula_sum 'C20 H24 O6 P2 S4'
_chemical_formula_weight 550.57
_space_group_crystal_system triclinic
_space_group_IT_number 2
_space_group_name_Hall '-P 1'
_space_group_name_H-M_alt 'P -1'
_symmetry_space_group_name_Hall '-P 1'
_symmetry_space_group_name_H-M 'P -1'
_atom_sites_solution_hydrogens geom
_atom_sites_solution_primary direct
_atom_sites_solution_secondary difmap
_audit_creation_date 2019-08-26
_audit_creation_method
;
Olex2 1.2
(compiled 2018.05.29 svn.r3508 for OlexSys, GUI svn.r5506)
;
_audit_update_record
;
2019-08-26 deposited with the CCDC.    2019-08-27 downloaded from the CCDC.
;
_cell_angle_alpha 95.844(10)
_cell_angle_beta 90.407(10)
_cell_angle_gamma 93.486(10)
_cell_formula_units_Z 2
_cell_length_a 6.8942(8)
_cell_length_b 9.3182(11)
_cell_length_c 19.921(3)
_cell_measurement_reflns_used 3891
_cell_measurement_temperature 120(2)
_cell_measurement_theta_max 2.5185
_cell_measurement_theta_min 28.414
_cell_volume 1270.6(3)
_computing_cell_refinement 'CrysAlisPro, Agilent Technologies, Version 1.171.35.15 (release 03-08-2011 CrysAlis171 .NET)'
_computing_data_collection 'CrysAlisPro, Agilent Technologies, Version 1.171.35.15 (release 03-08-2011 CrysAlis171 .NET)'
_computing_data_reduction 'CrysAlisPro, Agilent Technologies, Version 1.171.35.15 (release 03-08-2011 CrysAlis171 .NET)'
_computing_molecular_graphics 'Olex2 (Dolomanov et al., 2009)'
_computing_publication_material 'Olex2 (Dolomanov et al., 2009)'
_computing_structure_refinement 'ShelXL (Sheldrick, 2015)'
_computing_structure_solution 'ShelXT (Sheldrick, 2015)'
_diffrn_ambient_temperature 120(2)
_diffrn_measured_fraction_theta_full 0.999
_diffrn_measured_fraction_theta_max 0.999
_diffrn_measurement_device_type 'KM4CCD, Sapphire2, large Be window'
_diffrn_measurement_method '\w scans'
_diffrn_radiation_type MoK\a
_diffrn_radiation_wavelength 0.71073
_diffrn_reflns_av_R_equivalents 0.0278
_diffrn_reflns_av_unetI/netI 0.0499
_diffrn_reflns_Laue_measured_fraction_full 0.999
_diffrn_reflns_Laue_measured_fraction_max 0.999
_diffrn_reflns_limit_h_max 7
_diffrn_reflns_limit_h_min -8
_diffrn_reflns_limit_k_max 11
_diffrn_reflns_limit_k_min -11
_diffrn_reflns_limit_l_max 24
_diffrn_reflns_limit_l_min -23
_diffrn_reflns_number 7730
_diffrn_reflns_point_group_measured_fraction_full 0.999
_diffrn_reflns_point_group_measured_fraction_max 0.999
_diffrn_reflns_theta_full 25.242
_diffrn_reflns_theta_max 25.400
_diffrn_reflns_theta_min 2.523
_exptl_absorpt_coefficient_mu 0.533
_exptl_absorpt_correction_T_max 1
_exptl_absorpt_correction_T_min 0.89065
_exptl_absorpt_correction_type multi-scan
_exptl_absorpt_process_details
'CrysAlisPro, Agilent Technologies, Version 1.171.35.15 (release 03-08-2011 CrysAlis171 .NET) Empirical absorption correction using spherical harmonics, implemented in SCALE3 ABSPACK scaling algorithm.'
_exptl_crystal_colour colourless
_exptl_crystal_colour_primary colourless
_exptl_crystal_density_diffrn 1.439
_exptl_crystal_density_method 'not measured'
_exptl_crystal_description prism
_exptl_crystal_F_000 572
_exptl_crystal_size_max 0.35
_exptl_crystal_size_mid 0.29
_exptl_crystal_size_min 0.17
_refine_diff_density_max 1.372
_refine_diff_density_min -0.345
_refine_diff_density_rms 0.094
_refine_ls_extinction_method none
_refine_ls_goodness_of_fit_ref 1.049
_refine_ls_hydrogen_treatment constr
_refine_ls_matrix_type full
_refine_ls_number_parameters 289
_refine_ls_number_reflns 4687
_refine_ls_number_restraints 0
_refine_ls_restrained_S_all 1.049
_refine_ls_R_factor_all 0.0689
_refine_ls_R_factor_gt 0.0544
_refine_ls_shift/su_max 0.000
_refine_ls_shift/su_mean 0.000
_refine_ls_structure_factor_coef Fsqd
_refine_ls_weighting_details 'w=1/[\s^2^(Fo^2^)+(0.0670P)^2^+1.2651P] where P=(Fo^2^+2Fc^2^)/3'
_refine_ls_weighting_scheme calc
_refine_ls_wR_factor_gt 0.1306
_refine_ls_wR_factor_ref 0.1467
_reflns_Friedel_coverage 0.000
_reflns_number_gt 3746
_reflns_number_total 4687
_reflns_threshold_expression 'I > 2\s(I)'
_cod_data_source_file c9nj03682b2.cif
_cod_data_source_block shelx
_cod_depositor_comments 'Adding full bibliography for 7058796--7058807.cif.'
_cod_database_code 7058801
_shelx_shelxl_version_number 2018/3
_shelx_space_group_comment
;
The symmetry employed for this shelxl refinement is uniquely defined
by the following loop, which should always be used as a source of
symmetry information in preference to the above space-group names.
They are only intended as comments.
;
_shelx_estimated_absorpt_t_max 0.915
_shelx_estimated_absorpt_t_min 0.835
_olex2_refinement_description
;
1. Fixed Uiso
 At 1.2 times of:
  All C(H) groups, All C(H,H) groups
 At 1.5 times of:
  All C(H,H,H) groups
2.a Ternary CH refined with riding coordinates:
 C2(H2)
2.b Secondary CH2 refined with riding coordinates:
 C1(H1A,H1B), C3(H3A,H3B), C5(H5A,H5B)
2.c Me refined with riding coordinates:
 C6(H6A,H6B,H6C), C16(H16A,H16B,H16C), C26(H26A,H26B,H26C)
2.d Aromatic/amide H refined with riding coordinates:
 C11(H11), C12(H12), C14(H14), C15(H15), C21(H21), C22(H22), C24(H24), C25(H25)
;
_olex2_submission_special_instructions 'No special instructions were received'

loop_
_space_group_symop_operation_xyz
'x, y, z'
'-x, -y, -z'

loop_
_atom_site_label
_atom_site_type_symbol
_atom_site_fract_x
_atom_site_fract_y
_atom_site_fract_z
_atom_site_U_iso_or_equiv
_atom_site_adp_type
_atom_site_occupancy
_atom_site_site_symmetry_order
_atom_site_calc_flag
_atom_site_refinement_flags_posn
P1 P 0.60568(13) 0.70015(9) 0.14420(4) 0.0258(2) Uani 1 1 d .
P2 P 0.86934(12) 0.71371(9) 0.35340(4) 0.0249(2) Uani 1 1 d .
S1 S 0.71040(12) 0.55195(8) 0.20758(4) 0.0262(2) Uani 1 1 d .
S2 S 0.95857(11) 0.65756(9) 0.25378(4) 0.0259(2) Uani 1 1 d .
S3 S 0.38090(14) 0.59302(10) 0.10123(5) 0.0378(3) Uani 1 1 d .
S4 S 1.10372(13) 0.80218(10) 0.39916(5) 0.0348(2) Uani 1 1 d .
O1 O 0.5709(3) 0.8472(2) 0.19034(12) 0.0278(5) Uani 1 1 d .
O2 O 0.6848(3) 0.8096(2) 0.35078(12) 0.0298(5) Uani 1 1 d .
O3 O 0.6431(4) 1.1958(3) 0.25980(15) 0.0451(7) Uani 1 1 d .
O4 O 0.3171(4) 1.1529(3) 0.25555(16) 0.0469(7) Uani 1 1 d .
O5 O 0.5364(4) 0.1795(2) 0.46183(13) 0.0357(6) Uani 1 1 d .
O6 O 1.3014(5) 0.8940(3) -0.00971(17) 0.0590(8) Uani 1 1 d .
C1 C 0.4267(5) 0.8529(3) 0.24346(18) 0.0286(8) Uani 1 1 d .
H1A H 0.413937 0.759649 0.263287 0.034 Uiso 1 1 calc R
H1B H 0.298398 0.872886 0.225063 0.034 Uiso 1 1 calc R
C2 C 0.4976(5) 0.9746(3) 0.29702(18) 0.0286(8) Uani 1 1 d .
H2 H 0.404680 0.975846 0.335371 0.034 Uiso 1 1 calc R
C3 C 0.6996(5) 0.9513(3) 0.32470(18) 0.0290(8) Uani 1 1 d .
H3A H 0.797083 0.952737 0.288482 0.035 Uiso 1 1 calc R
H3B H 0.738627 1.028017 0.361190 0.035 Uiso 1 1 calc R
C4 C 0.4988(5) 1.1211(4) 0.26903(18) 0.0315(8) Uani 1 1 d .
C5 C 0.2972(7) 1.2880(4) 0.2247(2) 0.0482(11) Uani 1 1 d .
H5A H 0.328996 1.372086 0.258288 0.058 Uiso 1 1 calc R
H5B H 0.387329 1.293202 0.186440 0.058 Uiso 1 1 calc R
C6 C 0.0985(7) 1.2895(5) 0.2013(3) 0.0629(14) Uani 1 1 d .
H6A H 0.081397 1.378782 0.180413 0.094 Uiso 1 1 calc R
H6B H 0.068708 1.206053 0.167951 0.094 Uiso 1 1 calc R
H6C H 0.010593 1.284641 0.239528 0.094 Uiso 1 1 calc R
C10 C 0.8035(5) 0.7606(4) 0.09399(18) 0.0307(8) Uani 1 1 d .
C11 C 0.9268(5) 0.8825(4) 0.1170(2) 0.0356(8) Uani 1 1 d .
H11 H 0.899267 0.938080 0.158133 0.043 Uiso 1 1 calc R
C12 C 1.0876(6) 0.9216(4) 0.0802(2) 0.0442(10) Uani 1 1 d .
H12 H 1.168895 1.003936 0.096488 0.053 Uiso 1 1 calc R
C13 C 1.1320(6) 0.8433(4) 0.0203(2) 0.0440(10) Uani 1 1 d .
C14 C 1.0114(7) 0.7247(5) -0.0039(2) 0.0485(11) Uani 1 1 d .
H14 H 1.039586 0.671357 -0.045545 0.058 Uiso 1 1 calc R
C15 C 0.8457(6) 0.6822(4) 0.0331(2) 0.0388(9) Uani 1 1 d .
H15 H 0.763956 0.600429 0.016403 0.047 Uiso 1 1 calc R
C16 C 1.3650(8) 0.8110(6) -0.0677(3) 0.0705(14) Uani 1 1 d .
H16A H 1.484491 0.857431 -0.083982 0.106 Uiso 1 1 calc R
H16B H 1.390436 0.713868 -0.056405 0.106 Uiso 1 1 calc R
H16C H 1.264153 0.803945 -0.103025 0.106 Uiso 1 1 calc R
C20 C 0.7585(5) 0.5563(3) 0.38599(16) 0.0252(7) Uani 1 1 d .
C21 C 0.8790(5) 0.4555(4) 0.4099(2) 0.0350(9) Uani 1 1 d .
H21 H 1.016174 0.472574 0.408720 0.042 Uiso 1 1 calc R
C22 C 0.8012(5) 0.3326(4) 0.4350(2) 0.0352(9) Uani 1 1 d .
H22 H 0.884511 0.265931 0.451252 0.042 Uiso 1 1 calc R
C23 C 0.5996(5) 0.3059(3) 0.43653(17) 0.0286(8) Uani 1 1 d .
C24 C 0.4778(5) 0.4051(4) 0.41373(19) 0.0317(8) Uani 1 1 d .
H24 H 0.340738 0.388149 0.415585 0.038 Uiso 1 1 calc R
C25 C 0.5568(5) 0.5289(4) 0.38827(18) 0.0301(8) Uani 1 1 d .
H25 H 0.473124 0.595598 0.372248 0.036 Uiso 1 1 calc R
C26 C 0.3290(5) 0.1517(4) 0.4689(2) 0.0372(9) Uani 1 1 d .
H26A H 0.303722 0.058835 0.487311 0.056 Uiso 1 1 calc R
H26B H 0.277795 0.228970 0.499536 0.056 Uiso 1 1 calc R
H26C H 0.265055 0.148357 0.424618 0.056 Uiso 1 1 calc R

loop_
_atom_site_aniso_label
_atom_site_aniso_U_11
_atom_site_aniso_U_22
_atom_site_aniso_U_33
_atom_site_aniso_U_23
_atom_site_aniso_U_13
_atom_site_aniso_U_12
P1 0.0299(5) 0.0227(4) 0.0239(5) 0.0001(3) -0.0045(4) -0.0001(4)
P2 0.0244(4) 0.0267(5) 0.0227(5) 0.0011(3) -0.0004(3) -0.0040(3)
S1 0.0289(4) 0.0233(4) 0.0255(5) 0.0013(3) -0.0047(3) -0.0022(3)
S2 0.0234(4) 0.0303(4) 0.0230(4) 0.0007(3) 0.0005(3) -0.0021(3)
S3 0.0384(5) 0.0337(5) 0.0395(6) -0.0003(4) -0.0164(4) -0.0043(4)
S4 0.0323(5) 0.0416(5) 0.0281(5) 0.0011(4) -0.0041(4) -0.0133(4)
O1 0.0313(13) 0.0226(11) 0.0290(13) 0.0015(10) 0.0029(10) -0.0013(10)
O2 0.0324(13) 0.0269(12) 0.0300(13) 0.0045(10) 0.0060(10) -0.0013(10)
O3 0.0472(16) 0.0306(14) 0.0577(19) 0.0089(13) 0.0063(14) -0.0049(12)
O4 0.0438(16) 0.0272(13) 0.071(2) 0.0144(13) -0.0024(14) 0.0009(12)
O5 0.0409(15) 0.0258(12) 0.0408(16) 0.0091(11) 0.0009(12) -0.0032(11)
O6 0.059(2) 0.0596(19) 0.060(2) 0.0098(16) 0.0136(16) 0.0100(16)
C1 0.0235(17) 0.0237(17) 0.039(2) 0.0044(15) 0.0053(15) 0.0026(14)
C2 0.0327(18) 0.0242(16) 0.0287(19) 0.0004(14) 0.0105(15) 0.0018(14)
C3 0.039(2) 0.0213(16) 0.0260(19) -0.0005(14) 0.0039(15) -0.0001(14)
C4 0.039(2) 0.0241(17) 0.031(2) -0.0028(14) 0.0034(16) 0.0031(16)
C5 0.061(3) 0.0276(19) 0.057(3) 0.0094(18) -0.006(2) 0.0045(19)
C6 0.060(3) 0.042(2) 0.087(4) 0.009(2) -0.016(3) 0.003(2)
C10 0.0376(19) 0.0302(18) 0.0252(19) 0.0057(14) -0.0012(15) 0.0056(15)
C11 0.036(2) 0.0343(19) 0.038(2) 0.0091(16) 0.0048(17) 0.0046(16)
C12 0.043(2) 0.041(2) 0.051(3) 0.0165(19) 0.0077(19) 0.0048(18)
C13 0.040(2) 0.043(2) 0.054(3) 0.024(2) 0.013(2) 0.0100(19)
C14 0.064(3) 0.063(3) 0.024(2) 0.0096(19) 0.0093(19) 0.032(2)
C15 0.047(2) 0.038(2) 0.032(2) 0.0037(16) -0.0020(18) 0.0108(18)
C16 0.070(3) 0.084(4) 0.059(3) 0.007(3) 0.020(3) 0.013(3)
C20 0.0252(17) 0.0279(17) 0.0214(17) -0.0016(13) -0.0013(13) -0.0010(14)
C21 0.0233(17) 0.0348(19) 0.047(2) 0.0086(17) -0.0069(16) -0.0018(15)
C22 0.0322(19) 0.0333(19) 0.042(2) 0.0089(16) -0.0092(17) 0.0059(16)
C23 0.0362(19) 0.0258(17) 0.0224(18) -0.0010(14) 0.0002(15) -0.0026(15)
C24 0.0254(17) 0.0316(18) 0.038(2) 0.0044(15) 0.0044(15) 0.0010(15)
C25 0.0265(18) 0.0287(17) 0.036(2) 0.0066(15) 0.0006(15) 0.0015(14)
C26 0.045(2) 0.0282(18) 0.036(2) -0.0007(16) 0.0105(17) -0.0067(16)

loop_
_atom_type_symbol
_atom_type_description
_atom_type_scat_dispersion_real
_atom_type_scat_dispersion_imag
_atom_type_scat_source
C C 0.0033 0.0016 'International Tables Vol C Tables 4.2.6.8 and 6.1.1.4'
H H 0.0000 0.0000 'International Tables Vol C Tables 4.2.6.8 and 6.1.1.4'
O O 0.0106 0.0060 'International Tables Vol C Tables 4.2.6.8 and 6.1.1.4'
P P 0.1023 0.0942 'International Tables Vol C Tables 4.2.6.8 and 6.1.1.4'
S S 0.1246 0.1234 'International Tables Vol C Tables 4.2.6.8 and 6.1.1.4'

loop_
_geom_angle_atom_site_label_1
_geom_angle_atom_site_label_2
_geom_angle_atom_site_label_3
_geom_angle
S3 P1 S1 102.40(5)
O1 P1 S1 107.75(10)
O1 P1 S3 117.80(10)
O1 P1 C10 100.09(14)
C10 P1 S1 108.21(12)
C10 P1 S3 120.04(12)
S4 P2 S2 104.01(5)
O2 P2 S2 108.32(10)
O2 P2 S4 117.94(10)
O2 P2 C20 100.13(14)
C20 P2 S2 109.08(11)
C20 P2 S4 117.09(11)
S2 S1 P1 104.74(5)
S1 S2 P2 103.23(5)
C1 O1 P1 121.63(19)
C3 O2 P2 121.4(2)
C4 O4 C5 115.9(3)
C23 O5 C26 117.7(3)
C13 O6 C16 117.2(4)
O1 C1 H1A 110.4
O1 C1 H1B 110.4
O1 C1 C2 106.9(2)
H1A C1 H1B 108.6
C2 C1 H1A 110.4
C2 C1 H1B 110.4
C1 C2 H2 108.0
C3 C2 C1 112.1(3)
C3 C2 H2 108.0
C4 C2 C1 110.9(3)
C4 C2 H2 108.0
C4 C2 C3 109.8(3)
O2 C3 C2 106.1(3)
O2 C3 H3A 110.5
O2 C3 H3B 110.5
C2 C3 H3A 110.5
C2 C3 H3B 110.5
H3A C3 H3B 108.7
O3 C4 O4 125.3(3)
O3 C4 C2 124.7(3)
O4 C4 C2 110.0(3)
O4 C5 H5A 110.1
O4 C5 H5B 110.1
H5A C5 H5B 108.4
C6 C5 O4 107.9(3)
C6 C5 H5A 110.1
C6 C5 H5B 110.1
C5 C6 H6A 109.5
C5 C6 H6B 109.5
C5 C6 H6C 109.5
H6A C6 H6B 109.5
H6A C6 H6C 109.5
H6B C6 H6C 109.5
C11 C10 P1 121.1(3)
C15 C10 P1 120.2(3)
C15 C10 C11 118.6(4)
C10 C11 H11 119.7
C12 C11 C10 120.5(4)
C12 C11 H11 119.7
C11 C12 H12 119.4
C13 C12 C11 121.3(4)
C13 C12 H12 119.4
C12 C13 O6 114.3(4)
C12 C13 C14 119.3(4)
C14 C13 O6 126.4(4)
C13 C14 H14 119.8
C13 C14 C15 120.4(4)
C15 C14 H14 119.8
C10 C15 C14 119.9(4)
C10 C15 H15 120.1
C14 C15 H15 120.1
O6 C16 H16A 109.5
O6 C16 H16B 109.5
O6 C16 H16C 109.5
H16A C16 H16B 109.5
H16A C16 H16C 109.5
H16B C16 H16C 109.5
C21 C20 P2 118.7(3)
C25 C20 P2 122.8(3)
C25 C20 C21 118.5(3)
C20 C21 H21 119.5
C22 C21 C20 121.0(3)
C22 C21 H21 119.5
C21 C22 H22 120.0
C21 C22 C23 120.0(3)
C23 C22 H22 120.0
O5 C23 C22 115.5(3)
O5 C23 C24 124.6(3)
C24 C23 C22 119.9(3)
C23 C24 H24 120.0
C25 C24 C23 120.0(3)
C25 C24 H24 120.0
C20 C25 H25 119.7
C24 C25 C20 120.7(3)
C24 C25 H25 119.7
O5 C26 H26A 109.5
O5 C26 H26B 109.5
O5 C26 H26C 109.5
H26A C26 H26B 109.5
H26A C26 H26C 109.5
H26B C26 H26C 109.5

loop_
_geom_bond_atom_site_label_1
_geom_bond_atom_site_label_2
_geom_bond_distance
P1 S1 2.1180(12)
P1 S3 1.9364(12)
P1 O1 1.602(2)
P1 C10 1.794(4)
P2 S2 2.1060(13)
P2 S4 1.9457(11)
P2 O2 1.602(2)
P2 C20 1.795(3)
S1 S2 2.0811(11)
O1 C1 1.456(4)
O2 C3 1.465(4)
O3 C4 1.206(4)
O4 C4 1.336(4)
O4 C5 1.468(4)
O5 C23 1.376(4)
O5 C26 1.449(4)
O6 C13 1.395(5)
O6 C16 1.411(6)
C1 H1A 0.9900
C1 H1B 0.9900
C1 C2 1.530(5)
C2 H2 1.0000
C2 C3 1.530(5)
C2 C4 1.526(5)
C3 H3A 0.9900
C3 H3B 0.9900
C5 H5A 0.9900
C5 H5B 0.9900
C5 C6 1.446(6)
C6 H6A 0.9800
C6 H6B 0.9800
C6 H6C 0.9800
C10 C11 1.412(5)
C10 C15 1.392(5)
C11 H11 0.9500
C11 C12 1.384(5)
C12 H12 0.9500
C12 C13 1.381(6)
C13 C14 1.385(6)
C14 H14 0.9500
C14 C15 1.422(6)
C15 H15 0.9500
C16 H16A 0.9800
C16 H16B 0.9800
C16 H16C 0.9800
C20 C21 1.407(5)
C20 C25 1.401(5)
C21 H21 0.9500
C21 C22 1.377(5)
C22 H22 0.9500
C22 C23 1.398(5)
C23 C24 1.393(5)
C24 H24 0.9500
C24 C25 1.389(5)
C25 H25 0.9500
C26 H26A 0.9800
C26 H26B 0.9800
C26 H26C 0.9800

loop_
_geom_torsion_atom_site_label_1
_geom_torsion_atom_site_label_2
_geom_torsion_atom_site_label_3
_geom_torsion_atom_site_label_4
_geom_torsion
P1 O1 C1 C2 152.0(2)
P1 C10 C11 C12 175.1(3)
P1 C10 C15 C14 -175.3(3)
P2 O2 C3 C2 152.2(2)
P2 C20 C21 C22 -179.6(3)
P2 C20 C25 C24 179.7(3)
S1 P1 O1 C1 -64.0(2)
S1 P1 C10 C11 -89.1(3)
S1 P1 C10 C15 86.8(3)
S2 P2 O2 C3 -63.8(2)
S2 P2 C20 C21 79.9(3)
S2 P2 C20 C25 -99.7(3)
S3 P1 O1 C1 51.1(3)
S3 P1 C10 C11 154.1(2)
S3 P1 C10 C15 -30.1(3)
S4 P2 O2 C3 53.9(3)
S4 P2 C20 C21 -37.8(3)
S4 P2 C20 C25 142.6(3)
O1 P1 C10 C11 23.5(3)
O1 P1 C10 C15 -160.6(3)
O1 C1 C2 C3 -57.6(3)
O1 C1 C2 C4 65.6(3)
O2 P2 C20 C21 -166.5(3)
O2 P2 C20 C25 13.9(3)
O5 C23 C24 C25 -179.2(3)
O6 C13 C14 C15 178.0(4)
C1 C2 C3 O2 -56.6(3)
C1 C2 C4 O3 -113.0(4)
C1 C2 C4 O4 66.2(4)
C3 C2 C4 O3 11.4(5)
C3 C2 C4 O4 -169.4(3)
C4 O4 C5 C6 168.4(4)
C4 C2 C3 O2 179.6(3)
C5 O4 C4 O3 2.4(6)
C5 O4 C4 C2 -176.8(3)
C10 P1 O1 C1 -176.9(2)
C10 C11 C12 C13 0.0(6)
C11 C10 C15 C14 0.7(5)
C11 C12 C13 O6 -178.2(3)
C11 C12 C13 C14 1.1(6)
C12 C13 C14 C15 -1.2(6)
C13 C14 C15 C10 0.4(6)
C15 C10 C11 C12 -0.8(5)
C16 O6 C13 C12 174.2(4)
C16 O6 C13 C14 -5.0(6)
C20 P2 O2 C3 -177.9(2)
C20 C21 C22 C23 0.5(6)
C21 C20 C25 C24 0.2(5)
C21 C22 C23 O5 179.3(3)
C21 C22 C23 C24 -1.1(6)
C22 C23 C24 C25 1.3(5)
C23 C24 C25 C20 -0.8(5)
C25 C20 C21 C22 0.0(5)
C26 O5 C23 C22 175.8(3)
C26 O5 C23 C24 -3.8(5)
